data_7134751
loop_
_publ_author_name
'Goel, Komal'
'Shree V, Divya'
'Satyanarayana, Gedu'

_publ_section_title
;
 Acid-triggered cascade cyclization pathways of enynes: A rapid access to
 fused polycyclic products.
;
_journal_issue 61
_journal_name_full 'Chemical communications (Cambridge, England)'
_journal_page_first 11457
_journal_page_last 11460
_journal_paper_doi 10.1039/d5cc02143j
_journal_volume 61
_journal_year 2025
_chemical_formula_moiety 'C25 H20 O3'
_chemical_formula_sum 'C25 H20 O3'
_chemical_formula_weight 368.41
_space_group_crystal_system triclinic
_space_group_IT_number 2
_space_group_name_Hall '-P 1'
_space_group_name_H-M_alt 'P -1'
_atom_sites_solution_hydrogens geom
_atom_sites_solution_primary dual
_audit_creation_date 2023-12-01
_audit_creation_method
;
Olex2 1.5-alpha
(compiled 2023.11.24 svn.r209d9fb2 for OlexSys, GUI svn.r6869)
;
_audit_update_record
;
2025-01-03 deposited with the CCDC.	2025-06-18 downloaded from the CCDC.
;
_cell_angle_alpha 76.519(2)
_cell_angle_beta 83.021(2)
_cell_angle_gamma 69.176(2)
_cell_formula_units_Z 2
_cell_length_a 9.1486(5)
_cell_length_b 10.1141(5)
_cell_length_c 11.1933(6)
_cell_measurement_reflns_used 6790
_cell_measurement_temperature 298
_cell_measurement_theta_max 25.46
_cell_measurement_theta_min 2.20
_cell_volume 940.54(9)
_computing_cell_refinement 'SAINT V8.40B (?, 2016)'
_computing_data_reduction 'SAINT V8.40B (?, 2016)'
_computing_molecular_graphics 'Olex2 1.5-alpha (Dolomanov et al., 2009)'
_computing_publication_material 'Olex2 1.5-alpha (Dolomanov et al., 2009)'
_computing_structure_refinement 'XL  (Sheldrick, 2008)'
_computing_structure_solution 'SHELXT 2018/2 (Sheldrick, 2018)'
_diffrn_ambient_temperature 298
_diffrn_measured_fraction_theta_full 0.982
_diffrn_measured_fraction_theta_max 0.982
_diffrn_measurement_device_type 'Bruker APEX-IV Photon II'
_diffrn_measurement_method '\f and \w scans'
_diffrn_radiation_type MoK\a
_diffrn_radiation_wavelength 0.71073
_diffrn_reflns_av_R_equivalents 0.0393
_diffrn_reflns_av_unetI/netI 0.0517
_diffrn_reflns_Laue_measured_fraction_full 0.982
_diffrn_reflns_Laue_measured_fraction_max 0.982
_diffrn_reflns_limit_h_max 11
_diffrn_reflns_limit_h_min -11
_diffrn_reflns_limit_k_max 12
_diffrn_reflns_limit_k_min -12
_diffrn_reflns_limit_l_max 14
_diffrn_reflns_limit_l_min -14
_diffrn_reflns_number 9974
_diffrn_reflns_point_group_measured_fraction_full 0.982
_diffrn_reflns_point_group_measured_fraction_max 0.982
_diffrn_reflns_theta_full 25.242
_diffrn_reflns_theta_max 26.729
_diffrn_reflns_theta_min 2.201
_diffrn_source_current 1.4
_diffrn_source_power 0.07
_diffrn_source_voltage 50.0
_diffrn_standards_number 0
_exptl_absorpt_coefficient_mu 0.085
_exptl_absorpt_correction_T_max 0.7455
_exptl_absorpt_correction_T_min 0.6187
_exptl_absorpt_correction_type multi-scan
_exptl_absorpt_process_details
;
SADABS-2016/2 (Bruker,2016/2) was used for absorption correction.
wR2(int) was 0.1396 before and 0.0474 after correction.
The Ratio of minimum to maximum transmission is 0.8299.
The \l/2 correction factor is Not present.
;
_exptl_crystal_colour 'metallic light orange'
_exptl_crystal_colour_lustre metallic
_exptl_crystal_colour_modifier light
_exptl_crystal_colour_primary orange
_exptl_crystal_density_diffrn 1.301
_exptl_crystal_description block
_exptl_crystal_F_000 388
_exptl_crystal_size_max 0.096
_exptl_crystal_size_mid 0.036
_exptl_crystal_size_min 0.012
_refine_diff_density_max 0.255
_refine_diff_density_min -0.218
_refine_diff_density_rms 0.035
_refine_ls_extinction_method none
_refine_ls_goodness_of_fit_ref 1.027
_refine_ls_hydrogen_treatment constr
_refine_ls_matrix_type full
_refine_ls_number_parameters 255
_refine_ls_number_reflns 3918
_refine_ls_number_restraints 0
_refine_ls_restrained_S_all 1.027
_refine_ls_R_factor_all 0.1001
_refine_ls_R_factor_gt 0.0568
_refine_ls_shift/su_max 0.000
_refine_ls_shift/su_mean 0.000
_refine_ls_structure_factor_coef Fsqd
_refine_ls_weighting_details 'w=1/[\s^2^(Fo^2^)+(0.0690P)^2^+0.2026P] where P=(Fo^2^+2Fc^2^)/3'
_refine_ls_weighting_scheme calc
_refine_ls_wR_factor_gt 0.1413
_refine_ls_wR_factor_ref 0.1637
_reflns_Friedel_coverage 0.000
_reflns_number_gt 2379
_reflns_number_total 3918
_reflns_threshold_expression 'I > 2\s(I)'
_cod_data_source_file d5cc02143j2.cif
_cod_data_source_block mo_gs_kg_dv_43h_0m
_cod_depositor_comments 'Adding full bibliography for 7134750--7134753.cif.'
_cod_database_code 7134751
_shelx_shelxl_version_number 2019/1
_shelx_space_group_comment
;
The symmetry employed for this shelxl refinement is uniquely defined
by the following loop, which should always be used as a source of
symmetry information in preference to the above space-group names.
They are only intended as comments.
;
_shelx_estimated_absorpt_t_max 0.999
_shelx_estimated_absorpt_t_min 0.992
_olex2_refinement_description
;
1. Fixed Uiso
 At 1.2 times of:
  All C(H) groups, All C(H,H) groups
 At 1.5 times of:
  All C(H,H,H) groups, All O(H) groups
2.a Ternary CH refined with riding coordinates:
 C8(H8)
2.b Secondary CH2 refined with riding coordinates:
 C24(H24A,H24B)
2.c Aromatic/amide H refined with riding coordinates:
 C3(H3), C4(H4), C12(H12), C22(H22), C7(H7), C18(H18), C17(H17), C16(H16),
 C20(H20), C19(H19)
2.d Tetrahedral OH refined with riding coordinates:
 O1(H1)
2.e Idealised Me refined as rotating group:
 C1(H1A,H1B,H1C), C23(H23A,H23B,H23C)
;
_olex2_exptl_crystal_mounting_method 'Nylon loop used'
_olex2_submission_special_instructions 'No special instructions were received'

loop_
_space_group_symop_operation_xyz
'x, y, z'
'-x, -y, -z'

loop_
_atom_site_label
_atom_site_type_symbol
_atom_site_fract_x
_atom_site_fract_y
_atom_site_fract_z
_atom_site_U_iso_or_equiv
_atom_site_adp_type
_atom_site_occupancy
_atom_site_site_symmetry_order
_atom_site_calc_flag
_atom_site_refinement_flags_posn
_atom_site_refinement_flags_adp
_atom_site_refinement_flags_occupancy
_atom_site_disorder_assembly
_atom_site_disorder_group
O1 O 0.3867(2) 1.03526(17) 0.87385(15) 0.0767(5) Uani 1 1 d . . . . .
H1 H 0.367839 1.064880 0.938228 0.115 Uiso 1 1 calc R U . . .
O2 O 0.5386(2) 0.82949(17) 0.98027(14) 0.0749(5) Uani 1 1 d . . . . .
C1 C 0.9904(3) 0.8500(3) 0.6723(3) 0.0749(7) Uani 1 1 d . . . . .
H1A H 0.955310 0.936455 0.704893 0.112 Uiso 1 1 calc R U . . .
H1B H 1.060990 0.859785 0.602652 0.112 Uiso 1 1 calc R U . . .
H1C H 1.043312 0.769090 0.734345 0.112 Uiso 1 1 calc R U . . .
C2 C 0.8521(3) 0.8260(2) 0.6331(2) 0.0574(6) Uani 1 1 d . . . . .
C3 C 0.8179(3) 0.8564(2) 0.5103(2) 0.0610(6) Uani 1 1 d . . . . .
H3 H 0.882597 0.891674 0.450752 0.073 Uiso 1 1 calc R U . . .
C4 C 0.6912(3) 0.8356(2) 0.4746(2) 0.0556(6) Uani 1 1 d . . . . .
H4 H 0.672095 0.856678 0.391356 0.067 Uiso 1 1 calc R U . . .
C5 C 0.5893(2) 0.78318(19) 0.56059(18) 0.0456(5) Uani 1 1 d . . . . .
C11 C 0.4610(2) 0.74866(19) 0.52179(17) 0.0448(5) Uani 1 1 d . . . . .
C12 C 0.4072(2) 0.7979(2) 0.40653(18) 0.0532(5) Uani 1 1 d . . . . .
H12 H 0.439134 0.869428 0.353944 0.064 Uiso 1 1 calc R U . . .
C13 C 0.3038(2) 0.7444(2) 0.36263(19) 0.0526(5) Uani 1 1 d . . . . .
C22 C 0.2552(3) 0.7971(3) 0.2403(2) 0.0683(7) Uani 1 1 d . . . . .
H22 H 0.286455 0.870369 0.189963 0.082 Uiso 1 1 calc R U . . .
C21 C 0.1623(3) 0.7409(3) 0.1954(2) 0.0752(8) Uani 1 1 d . . . . .
O3 O 0.1226(2) 0.7982(3) 0.07486(16) 0.1182(9) Uani 1 1 d . . . . .
C23 C 0.0070(5) 0.7686(7) 0.0315(3) 0.198(3) Uani 1 1 d . . . . .
H23A H 0.042723 0.668490 0.026620 0.297 Uiso 1 1 calc R U . . .
H23B H -0.019107 0.827591 -0.048805 0.297 Uiso 1 1 calc R U . . .
H23C H -0.083870 0.788957 0.086152 0.297 Uiso 1 1 calc R U . . .
C25 C 0.4425(3) 0.8987(2) 0.89757(18) 0.0523(5) Uani 1 1 d . . . . .
C24 C 0.3858(3) 0.8202(2) 0.82608(19) 0.0537(5) Uani 1 1 d . . . . .
H24A H 0.331977 0.888645 0.755626 0.064 Uiso 1 1 calc R U . . .
H24B H 0.310281 0.782557 0.877328 0.064 Uiso 1 1 calc R U . . .
C8 C 0.5167(2) 0.6936(2) 0.77996(17) 0.0468(5) Uani 1 1 d . . . . .
H8 H 0.578774 0.630469 0.849898 0.056 Uiso 1 1 calc R U . . .
C6 C 0.6232(2) 0.7505(2) 0.68467(18) 0.0463(5) Uani 1 1 d . . . . .
C7 C 0.7530(3) 0.7723(2) 0.7188(2) 0.0543(5) Uani 1 1 d . . . . .
H7 H 0.774201 0.750029 0.801681 0.065 Uiso 1 1 calc R U . . .
C10 C 0.4008(2) 0.64684(19) 0.60742(17) 0.0414(5) Uani 1 1 d . . . . .
C9 C 0.4378(2) 0.6091(2) 0.73240(17) 0.0446(5) Uani 1 1 d . . . . .
C18 C 0.3890(3) 0.5053(2) 0.81126(19) 0.0556(6) Uani 1 1 d . . . . .
H18 H 0.416081 0.478134 0.893066 0.067 Uiso 1 1 calc R U . . .
C17 C 0.2991(3) 0.4403(2) 0.7697(2) 0.0617(6) Uani 1 1 d . . . . .
H17 H 0.268415 0.368757 0.823463 0.074 Uiso 1 1 calc R U . . .
C16 C 0.2559(3) 0.4811(2) 0.6506(2) 0.0541(5) Uani 1 1 d . . . . .
H16 H 0.193225 0.438730 0.625006 0.065 Uiso 1 1 calc R U . . .
C15 C 0.3036(2) 0.5850(2) 0.56607(18) 0.0447(5) Uani 1 1 d . . . . .
C14 C 0.2561(2) 0.6341(2) 0.43949(18) 0.0481(5) Uani 1 1 d . . . . .
C20 C 0.1167(3) 0.6303(3) 0.2695(2) 0.0720(7) Uani 1 1 d . . . . .
H20 H 0.055233 0.591231 0.238275 0.086 Uiso 1 1 calc R U . . .
C19 C 0.1622(3) 0.5785(3) 0.3891(2) 0.0605(6) Uani 1 1 d . . . . .
H19 H 0.130196 0.504899 0.437830 0.073 Uiso 1 1 calc R U . . .

loop_
_atom_site_aniso_label
_atom_site_aniso_U_11
_atom_site_aniso_U_22
_atom_site_aniso_U_33
_atom_site_aniso_U_23
_atom_site_aniso_U_13
_atom_site_aniso_U_12
O1 0.1106(14) 0.0584(10) 0.0641(10) -0.0193(8) -0.0193(10) -0.0230(10)
O2 0.1019(13) 0.0639(10) 0.0600(10) -0.0188(8) -0.0256(10) -0.0184(9)
C1 0.0612(15) 0.0731(16) 0.103(2) -0.0363(14) 0.0068(14) -0.0293(13)
C2 0.0535(13) 0.0463(11) 0.0779(16) -0.0254(11) 0.0091(12) -0.0196(10)
C3 0.0655(15) 0.0525(13) 0.0688(15) -0.0166(11) 0.0167(12) -0.0283(11)
C4 0.0650(14) 0.0480(12) 0.0544(13) -0.0108(10) 0.0062(11) -0.0225(11)
C5 0.0498(12) 0.0371(10) 0.0477(12) -0.0126(8) 0.0049(9) -0.0118(9)
C11 0.0484(12) 0.0385(10) 0.0439(11) -0.0136(8) 0.0048(9) -0.0095(9)
C12 0.0587(13) 0.0504(12) 0.0452(12) -0.0066(9) 0.0033(10) -0.0160(10)
C13 0.0489(12) 0.0563(12) 0.0452(12) -0.0161(10) 0.0009(10) -0.0064(10)
C22 0.0598(15) 0.0852(17) 0.0477(13) -0.0056(12) -0.0020(11) -0.0151(13)
C21 0.0560(15) 0.116(2) 0.0469(14) -0.0229(14) -0.0043(11) -0.0161(15)
O3 0.0934(15) 0.213(3) 0.0480(11) -0.0091(13) -0.0178(10) -0.0585(16)
C23 0.132(4) 0.399(9) 0.083(3) -0.001(4) -0.040(3) -0.133(5)
C25 0.0675(14) 0.0532(12) 0.0399(11) -0.0161(9) 0.0058(10) -0.0236(11)
C24 0.0607(13) 0.0625(13) 0.0447(12) -0.0221(10) 0.0058(10) -0.0246(11)
C8 0.0541(12) 0.0481(11) 0.0393(11) -0.0111(9) -0.0014(9) -0.0173(10)
C6 0.0488(12) 0.0406(10) 0.0512(12) -0.0165(9) 0.0041(9) -0.0147(9)
C7 0.0571(13) 0.0511(12) 0.0568(13) -0.0196(10) 0.0000(11) -0.0164(10)
C10 0.0439(11) 0.0363(9) 0.0409(10) -0.0134(8) 0.0044(8) -0.0084(8)
C9 0.0487(11) 0.0439(10) 0.0413(11) -0.0133(8) 0.0037(9) -0.0149(9)
C18 0.0706(15) 0.0532(12) 0.0435(12) -0.0049(9) -0.0010(10) -0.0250(11)
C17 0.0801(16) 0.0528(13) 0.0585(14) -0.0058(10) -0.0011(12) -0.0342(12)
C16 0.0614(14) 0.0461(11) 0.0608(14) -0.0161(10) -0.0018(11) -0.0226(10)
C15 0.0461(11) 0.0392(10) 0.0473(11) -0.0166(9) 0.0018(9) -0.0089(9)
C14 0.0455(12) 0.0481(11) 0.0483(12) -0.0208(9) 0.0009(9) -0.0071(9)
C20 0.0583(15) 0.099(2) 0.0619(16) -0.0338(15) -0.0063(12) -0.0181(14)
C19 0.0560(14) 0.0663(14) 0.0603(14) -0.0257(11) -0.0022(11) -0.0143(11)

loop_
_atom_type_symbol
_atom_type_description
_atom_type_scat_dispersion_real
_atom_type_scat_dispersion_imag
_atom_type_scat_source
C C 0.0033 0.0016 'International Tables Vol C Tables 4.2.6.8 and 6.1.1.4'
H H 0.0000 0.0000 'International Tables Vol C Tables 4.2.6.8 and 6.1.1.4'
O O 0.0106 0.0060 'International Tables Vol C Tables 4.2.6.8 and 6.1.1.4'

loop_
_geom_angle_atom_site_label_1
_geom_angle_atom_site_label_2
_geom_angle_atom_site_label_3
_geom_angle
_geom_angle_site_symmetry_1
_geom_angle_site_symmetry_3
_geom_angle_publ_flag
C25 O1 H1 109.5 . . ?
H1A C1 H1B 109.5 . . ?
H1A C1 H1C 109.5 . . ?
H1B C1 H1C 109.5 . . ?
C2 C1 H1A 109.5 . . ?
C2 C1 H1B 109.5 . . ?
C2 C1 H1C 109.5 . . ?
C3 C2 C1 121.5(2) . . ?
C3 C2 C7 117.2(2) . . ?
C7 C2 C1 121.3(2) . . ?
C2 C3 H3 119.3 . . ?
C4 C3 C2 121.5(2) . . ?
C4 C3 H3 119.3 . . ?
C3 C4 H4 119.2 . . ?
C3 C4 C5 121.7(2) . . ?
C5 C4 H4 119.2 . . ?
C4 C5 C11 121.63(19) . . ?
C6 C5 C4 117.51(19) . . ?
C6 C5 C11 120.55(18) . . ?
C12 C11 C5 122.79(19) . . ?
C12 C11 C10 118.82(19) . . ?
C10 C11 C5 118.12(17) . . ?
C11 C12 H12 118.7 . . ?
C11 C12 C13 122.6(2) . . ?
C13 C12 H12 118.7 . . ?
C22 C13 C12 120.0(2) . . ?
C14 C13 C12 119.86(19) . . ?
C14 C13 C22 120.1(2) . . ?
C13 C22 H22 119.8 . . ?
C21 C22 C13 120.4(2) . . ?
C21 C22 H22 119.8 . . ?
C22 C21 O3 116.0(3) . . ?
C22 C21 C20 120.1(2) . . ?
O3 C21 C20 123.8(3) . . ?
C23 O3 C21 119.0(3) . . ?
O3 C23 H23A 109.5 . . ?
O3 C23 H23B 109.5 . . ?
O3 C23 H23C 109.5 . . ?
H23A C23 H23B 109.5 . . ?
H23A C23 H23C 109.5 . . ?
H23B C23 H23C 109.5 . . ?
O1 C25 C24 117.5(2) . . ?
O2 C25 O1 122.26(19) . . ?
O2 C25 C24 120.22(19) . . ?
C25 C24 H24A 108.7 . . ?
C25 C24 H24B 108.7 . . ?
C25 C24 C8 114.42(18) . . ?
H24A C24 H24B 107.6 . . ?
C8 C24 H24A 108.7 . . ?
C8 C24 H24B 108.7 . . ?
C24 C8 H8 108.6 . . ?
C6 C8 C24 110.33(16) . . ?
C6 C8 H8 108.6 . . ?
C6 C8 C9 113.26(16) . . ?
C9 C8 C24 107.39(16) . . ?
C9 C8 H8 108.6 . . ?
C5 C6 C8 119.15(18) . . ?
C7 C6 C5 119.81(19) . . ?
C7 C6 C8 121.04(18) . . ?
C2 C7 C6 122.3(2) . . ?
C2 C7 H7 118.9 . . ?
C6 C7 H7 118.9 . . ?
C9 C10 C11 120.05(18) . . ?
C9 C10 C15 119.74(18) . . ?
C15 C10 C11 120.21(17) . . ?
C10 C9 C8 119.30(17) . . ?
C18 C9 C8 120.77(17) . . ?
C18 C9 C10 119.66(18) . . ?
C9 C18 H18 119.7 . . ?
C9 C18 C17 120.5(2) . . ?
C17 C18 H18 119.7 . . ?
C18 C17 H17 119.8 . . ?
C16 C17 C18 120.4(2) . . ?
C16 C17 H17 119.8 . . ?
C17 C16 H16 119.3 . . ?
C17 C16 C15 121.5(2) . . ?
C15 C16 H16 119.3 . . ?
C10 C15 C14 118.93(18) . . ?
C16 C15 C10 118.04(18) . . ?
C16 C15 C14 123.02(19) . . ?
C13 C14 C15 119.00(19) . . ?
C13 C14 C19 117.60(19) . . ?
C19 C14 C15 123.4(2) . . ?
C21 C20 H20 119.9 . . ?
C19 C20 C21 120.1(2) . . ?
C19 C20 H20 119.9 . . ?
C14 C19 H19 119.2 . . ?
C20 C19 C14 121.7(2) . . ?
C20 C19 H19 119.2 . . ?

loop_
_geom_bond_atom_site_label_1
_geom_bond_atom_site_label_2
_geom_bond_distance
_geom_bond_site_symmetry_2
_geom_bond_publ_flag
O1 H1 0.8200 . ?
O1 C25 1.264(2) . ?
O2 C25 1.256(2) . ?
C1 H1A 0.9600 . ?
C1 H1B 0.9600 . ?
C1 H1C 0.9600 . ?
C1 C2 1.501(3) . ?
C2 C3 1.387(3) . ?
C2 C7 1.390(3) . ?
C3 H3 0.9300 . ?
C3 C4 1.369(3) . ?
C4 H4 0.9300 . ?
C4 C5 1.404(3) . ?
C5 C11 1.474(3) . ?
C5 C6 1.397(3) . ?
C11 C12 1.355(3) . ?
C11 C10 1.448(3) . ?
C12 H12 0.9300 . ?
C12 C13 1.425(3) . ?
C13 C22 1.413(3) . ?
C13 C14 1.408(3) . ?
C22 H22 0.9300 . ?
C22 C21 1.371(4) . ?
C21 O3 1.375(3) . ?
C21 C20 1.389(4) . ?
O3 C23 1.365(4) . ?
C23 H23A 0.9600 . ?
C23 H23B 0.9600 . ?
C23 H23C 0.9600 . ?
C25 C24 1.493(3) . ?
C24 H24A 0.9700 . ?
C24 H24B 0.9700 . ?
C24 C8 1.552(3) . ?
C8 H8 0.9800 . ?
C8 C6 1.509(3) . ?
C8 C9 1.510(3) . ?
C6 C7 1.393(3) . ?
C7 H7 0.9300 . ?
C10 C9 1.411(3) . ?
C10 C15 1.424(3) . ?
C9 C18 1.373(3) . ?
C18 H18 0.9300 . ?
C18 C17 1.395(3) . ?
C17 H17 0.9300 . ?
C17 C16 1.364(3) . ?
C16 H16 0.9300 . ?
C16 C15 1.397(3) . ?
C15 C14 1.453(3) . ?
C14 C19 1.408(3) . ?
C20 H20 0.9300 . ?
C20 C19 1.376(3) . ?
C19 H19 0.9300 . ?

loop_
_geom_torsion_atom_site_label_1
_geom_torsion_atom_site_label_2
_geom_torsion_atom_site_label_3
_geom_torsion_atom_site_label_4
_geom_torsion
_geom_torsion_site_symmetry_1
_geom_torsion_site_symmetry_2
_geom_torsion_site_symmetry_3
_geom_torsion_site_symmetry_4
_geom_torsion_publ_flag
O1 C25 C24 C8 136.1(2) . . . . ?
O2 C25 C24 C8 -45.9(3) . . . . ?
C1 C2 C3 C4 -179.50(19) . . . . ?
C1 C2 C7 C6 179.34(19) . . . . ?
C2 C3 C4 C5 0.3(3) . . . . ?
C3 C2 C7 C6 -0.7(3) . . . . ?
C3 C4 C5 C11 -174.53(18) . . . . ?
C3 C4 C5 C6 -1.0(3) . . . . ?
C4 C5 C11 C12 -17.4(3) . . . . ?
C4 C5 C11 C10 156.62(18) . . . . ?
C4 C5 C6 C8 -179.85(17) . . . . ?
C4 C5 C6 C7 0.8(3) . . . . ?
C5 C11 C12 C13 168.47(17) . . . . ?
C5 C11 C10 C9 14.5(3) . . . . ?
C5 C11 C10 C15 -165.75(16) . . . . ?
C5 C6 C7 C2 0.0(3) . . . . ?
C11 C5 C6 C8 -6.2(3) . . . . ?
C11 C5 C6 C7 174.43(16) . . . . ?
C11 C12 C13 C22 -178.20(19) . . . . ?
C11 C12 C13 C14 -1.3(3) . . . . ?
C11 C10 C9 C8 10.3(3) . . . . ?
C11 C10 C9 C18 -175.66(18) . . . . ?
C11 C10 C15 C16 176.35(17) . . . . ?
C11 C10 C15 C14 -4.8(3) . . . . ?
C12 C11 C10 C9 -171.23(18) . . . . ?
C12 C11 C10 C15 8.5(3) . . . . ?
C12 C13 C22 C21 176.6(2) . . . . ?
C12 C13 C14 C15 5.0(3) . . . . ?
C12 C13 C14 C19 -175.90(18) . . . . ?
C13 C22 C21 O3 -179.3(2) . . . . ?
C13 C22 C21 C20 -0.8(4) . . . . ?
C13 C14 C19 C20 -0.7(3) . . . . ?
C22 C13 C14 C15 -178.08(18) . . . . ?
C22 C13 C14 C19 1.0(3) . . . . ?
C22 C21 O3 C23 -167.3(4) . . . . ?
C22 C21 C20 C19 1.2(4) . . . . ?
C21 C20 C19 C14 -0.5(4) . . . . ?
O3 C21 C20 C19 179.6(2) . . . . ?
C25 C24 C8 C6 -67.0(2) . . . . ?
C25 C24 C8 C9 169.11(16) . . . . ?
C24 C8 C6 C5 -91.0(2) . . . . ?
C24 C8 C6 C7 88.4(2) . . . . ?
C24 C8 C9 C10 90.4(2) . . . . ?
C24 C8 C9 C18 -83.6(2) . . . . ?
C8 C6 C7 C2 -179.29(18) . . . . ?
C8 C9 C18 C17 171.94(19) . . . . ?
C6 C5 C11 C12 169.27(18) . . . . ?
C6 C5 C11 C10 -16.7(3) . . . . ?
C6 C8 C9 C10 -31.6(2) . . . . ?
C6 C8 C9 C18 154.38(18) . . . . ?
C7 C2 C3 C4 0.6(3) . . . . ?
C10 C11 C12 C13 -5.5(3) . . . . ?
C10 C9 C18 C17 -2.0(3) . . . . ?
C10 C15 C14 C13 -1.9(3) . . . . ?
C10 C15 C14 C19 179.03(17) . . . . ?
C9 C8 C6 C5 29.4(2) . . . . ?
C9 C8 C6 C7 -151.24(18) . . . . ?
C9 C10 C15 C16 -3.9(3) . . . . ?
C9 C10 C15 C14 174.93(16) . . . . ?
C9 C18 C17 C16 -1.3(3) . . . . ?
C18 C17 C16 C15 2.0(3) . . . . ?
C17 C16 C15 C10 0.7(3) . . . . ?
C17 C16 C15 C14 -178.2(2) . . . . ?
C16 C15 C14 C13 176.91(19) . . . . ?
C16 C15 C14 C19 -2.2(3) . . . . ?
C15 C10 C9 C8 -169.42(16) . . . . ?
C15 C10 C9 C18 4.6(3) . . . . ?
C15 C14 C19 C20 178.43(19) . . . . ?
C14 C13 C22 C21 -0.4(3) . . . . ?
C20 C21 O3 C23 14.2(5) . . . . ?
